data_1569852
loop_
_publ_author_name
'Travis, Jamelah Z.'
'LaDuca, Robert L.'

_publ_section_title
;
 Poly[[(\m3-adamantane-1,3-dicarboxylato)aqua[\m-N-(pyridin-3-yl)isonicotinamide]nickel(II)]
 monohydrate], a layered coordination polymer with (4,4) topology
;
_journal_issue 9
_journal_name_full IUCrData
_journal_paper_doi 10.1107/S2414314623007587
_journal_volume 8
_journal_year 2023
_chemical_formula_iupac '[Ni (C12 H14 O4) (C11 H9 N3 O) (H2 O)], H2 O'
_chemical_formula_moiety 'C23 H25 N3 Ni O6, H2 O'
_chemical_formula_sum 'C23 H27 N3 Ni O7'
_chemical_formula_weight 516.18
_chemical_name_systematic
'Poly[[(\m~3~-adamantane-1,3-dicarboxylato)aqua[\m-<i>N</i>-(pyridin-3-yl)isonicotinamide]nickel(II)] monohydrate]'
_space_group_crystal_system triclinic
_space_group_IT_number 2
_space_group_name_Hall '-P 1'
_space_group_name_H-M_alt 'P -1'
_atom_sites_solution_hydrogens mixed
_atom_sites_solution_primary iterative
_audit_creation_method
;
Olex2 1.5-ac5-024
(compiled 2022.04.12 svn.rca3783a0 for Rigaku Oxford Diffraction, GUI svn.r6498)
;
_cell_angle_alpha 113.462(4)
_cell_angle_beta 109.626(4)
_cell_angle_gamma 96.053(4)
_cell_formula_units_Z 2
_cell_length_a 10.718(4)
_cell_length_b 10.933(3)
_cell_length_c 11.586(3)
_cell_measurement_reflns_used 6384
_cell_measurement_temperature 173.15
_cell_measurement_theta_max 25.39
_cell_measurement_theta_min 2.19
_cell_volume 1127.2(6)
_computing_cell_refinement
;
SAINT (Bruker, 2013)
;
_computing_data_collection
;
COSMO (Bruker, 2009)
;
_computing_data_reduction
;
SAINT (Bruker, 2013)
;
_computing_molecular_graphics
;
CrystalMakerX (Palmer, 2020)
;
_computing_publication_material
;
OLEX2 (Dolomanov <i>et al.</i>,  2009)
;
_computing_structure_refinement
;
SHELXTL (Sheldrick, 2015)
;
_computing_structure_solution
;
olex2.solve (Bourhis <i>et al.</i>,  2015)
;
_diffrn_ambient_temperature 173.15
_diffrn_detector_area_resol_mean 836.6
_diffrn_measured_fraction_theta_full 0.991
_diffrn_measured_fraction_theta_max 0.991
_diffrn_measurement_device_type 'Bruker APEXII CCD'
_diffrn_measurement_method '\f and \w scans'
_diffrn_radiation_monochromator graphite
_diffrn_radiation_type MoK\a
_diffrn_radiation_wavelength 0.71073
_diffrn_reflns_av_R_equivalents 0.0367
_diffrn_reflns_av_unetI/netI 0.0428
_diffrn_reflns_limit_h_max 12
_diffrn_reflns_limit_h_min -12
_diffrn_reflns_limit_k_max 13
_diffrn_reflns_limit_k_min -13
_diffrn_reflns_limit_l_max 13
_diffrn_reflns_limit_l_min -14
_diffrn_reflns_number 12251
_diffrn_reflns_theta_full 25.530
_diffrn_reflns_theta_max 25.530
_diffrn_reflns_theta_min 2.099
_diffrn_source 'sealed tube'
_diffrn_source_current 40.0
_diffrn_source_power 2.0
_diffrn_source_voltage 50.0
_diffrn_standards_number 0
_exptl_absorpt_coefficient_mu 0.912
_exptl_absorpt_correction_T_max 0.7452
_exptl_absorpt_correction_T_min 0.6882
_exptl_absorpt_correction_type none
_exptl_absorpt_process_details
;
(SADABS; Bruker, 2013)
;
_exptl_crystal_colour green
_exptl_crystal_density_diffrn 1.521
_exptl_crystal_description block
_exptl_crystal_F_000 540
_exptl_crystal_size_max 0.347
_exptl_crystal_size_mid 0.312
_exptl_crystal_size_min 0.184
_refine_diff_density_max 0.822
_refine_diff_density_min -0.385
_refine_ls_extinction_method none
_refine_ls_goodness_of_fit_ref 1.073
_refine_ls_hydrogen_treatment mixed
_refine_ls_matrix_type full
_refine_ls_number_parameters 339
_refine_ls_number_reflns 4169
_refine_ls_number_restraints 7
_refine_ls_restrained_S_all 1.073
_refine_ls_R_factor_all 0.0535
_refine_ls_R_factor_gt 0.0417
_refine_ls_shift/su_max 0.000
_refine_ls_shift/su_mean 0.000
_refine_ls_structure_factor_coef Fsqd
_refine_ls_weighting_details 'w=1/[\s^2^(Fo^2^)+(0.0620P)^2^+0.5423P] where P=(Fo^2^+2Fc^2^)/3'
_refine_ls_weighting_scheme calc
_refine_ls_wR_factor_gt 0.1066
_refine_ls_wR_factor_ref 0.1148
_reflns_number_gt 3363
_reflns_number_total 4169
_reflns_threshold_expression 'I > 2\s(I)'
_cod_data_source_file vm4062.cif
_cod_data_source_block I
_cod_database_code 1569852
_shelx_space_group_comment
;
The symmetry employed for this shelxl refinement is uniquely defined
by the following loop, which should always be used as a source of
symmetry information in preference to the above space-group names.
They are only intended as comments.
;
_shelx_estimated_absorpt_t_min 0.743
_shelx_estimated_absorpt_t_max 0.850

loop_
_space_group_symop_operation_xyz
'x, y, z'
'-x, -y, -z'

loop_
_atom_site_type_symbol
_atom_site_label
_atom_site_fract_x
_atom_site_fract_y
_atom_site_fract_z
_atom_site_U_iso_or_equiv
_atom_site_adp_type
_atom_site_calc_flag
_atom_site_occupancy
_atom_site_disorder_assembly
_atom_site_disorder_group
Ni Ni1 1.000000 0.000000 0.000000 0.01704(15) Uani d 1 . .
Ni Ni2 0.500000 0.500000 0.500000 0.01567(15) Uani d 1 . .
O O1 0.8747(2) 0.02292(19) 0.0998(2) 0.0207(4) Uani d 1 . .
O O2 0.9879(2) 0.2140(2) 0.3019(2) 0.0278(5) Uani d 1 . .
O O3 0.44548(19) 0.28855(18) 0.3693(2) 0.0194(4) Uani d 1 . .
O O4 0.64885(19) 0.39367(18) 0.54244(19) 0.0185(4) Uani d 1 . .
O O5 1.2822(2) 0.3913(2) -0.0396(2) 0.0257(5) Uani d 1 . .
O O6 0.8399(2) -0.1579(2) -0.1770(2) 0.0323(5) Uani d 1 . .
H H6A 0.7521(16) -0.180(3) -0.228(3) 0.049 Uiso d 1 . .
H H6B 0.880(3) -0.185(4) -0.231(3) 0.049 Uiso d 1 . .
N N1 0.9443(2) 0.1585(2) -0.0536(2) 0.0196(5) Uani d 1 . .
N N2 1.4116(2) 0.4695(2) -0.3776(2) 0.0188(5) Uani d 1 . .
N N3 1.0701(2) 0.3768(2) -0.1866(2) 0.0205(5) Uani d 1 . .
H H3 1.027254 0.396693 -0.253463 0.043(11) Uiso calc 1 . .
C C1 0.8886(3) 0.1069(3) 0.2187(3) 0.0186(6) Uani d 1 . .
C C2 0.7255(3) 0.1976(3) 0.3250(3) 0.0173(6) Uani d 1 . .
H H2A 0.684592 0.228008 0.254351 0.021 Uiso calc 1 . .
H H2B 0.804113 0.275068 0.404075 0.013(7) Uiso calc 1 . .
C C3 0.7765(3) 0.0702(3) 0.2634(3) 0.0180(6) Uani d 1 . .
C C4 0.6536(3) -0.0489(3) 0.1424(3) 0.0214(6) Uani d 1 . .
H H4A 0.611146 -0.021060 0.069887 0.026 Uiso calc 1 . .
H H4B 0.685396 -0.130982 0.101700 0.012(7) Uiso calc 1 . .
C C5 0.8406(3) 0.0254(3) 0.3757(3) 0.0231(7) Uani d 1 . .
H H5A 0.874709 -0.055787 0.337929 0.028 Uiso calc 1 . .
H H5B 0.919763 0.102021 0.455123 0.017(7) Uiso calc 1 . .
C C6 0.5469(3) -0.0859(3) 0.1919(3) 0.0253(7) Uani d 1 . .
H H6 0.467734 -0.164142 0.111628 0.021(8) Uiso calc 1 . .
C C7 0.4942(3) 0.0395(3) 0.2508(3) 0.0218(6) Uani d 1 . .
H H7A 0.423551 0.015057 0.281145 0.026 Uiso calc 1 . .
H H7B 0.451510 0.067798 0.178771 0.011(7) Uiso calc 1 . .
C C8 0.6825(3) 0.1151(3) 0.4850(3) 0.0238(7) Uani d 1 . .
H H8A 0.761453 0.192252 0.564112 0.029 Uiso calc 1 . .
H H8B 0.614538 0.092712 0.519184 0.033(9) Uiso calc 1 . .
C C9 0.7322(3) -0.0122(3) 0.4243(3) 0.0274(7) Uani d 1 . .
H H9 0.774107 -0.041601 0.496624 0.030(9) Uiso calc 1 . .
C C10 0.6096(4) -0.1307(3) 0.3019(4) 0.0316(8) Uani d 1 . .
H H10A 0.640577 -0.213959 0.263009 0.038 Uiso calc 1 . .
H H10B 0.539579 -0.154594 0.333230 0.027(8) Uiso calc 1 . .
C C11 0.6161(3) 0.1596(3) 0.3742(3) 0.0175(6) Uani d 1 . .
C C12 0.5672(3) 0.2864(3) 0.4325(3) 0.0170(6) Uani d 1 . .
C C14 0.8279(3) 0.1933(3) -0.0554(3) 0.0240(7) Uani d 1 . .
H H14 0.770731 0.149260 -0.027780 0.030(9) Uiso calc 1 . .
C C15 1.0241(3) 0.2222(3) -0.0922(3) 0.0204(6) Uani d 1 . .
H H15 1.108039 0.199666 -0.089106 0.039(10) Uiso calc 1 . .
C C16 0.7881(3) 0.2911(3) -0.0962(3) 0.0239(7) Uani d 1 . .
H H16 0.705149 0.313949 -0.095664 0.028(8) Uiso calc 1 . .
C C17 0.9894(3) 0.3197(3) -0.1365(3) 0.0188(6) Uani d 1 . .
C C18 0.8696(3) 0.3553(3) -0.1376(3) 0.0220(6) Uani d 1 . .
H H18 0.843662 0.422547 -0.166249 0.022(8) Uiso calc 1 . .
C C19 1.2793(3) 0.3958(3) -0.4378(3) 0.0204(6) Uani d 1 . .
H H19 1.233694 0.352711 -0.535775 0.002(6) Uiso calc 1 . .
C C20 1.2063(3) 0.3793(3) -0.3659(3) 0.0204(6) Uani d 1 . .
H H20 1.112088 0.327124 -0.413126 0.016(7) Uiso calc 1 . .
C C21 1.2716(3) 0.4397(3) -0.2230(3) 0.0173(6) Uani d 1 . .
C C22 1.4077(3) 0.5186(3) -0.1589(3) 0.0193(6) Uani d 1 . .
H H22 1.455078 0.562638 -0.061051 0.015(7) Uiso calc 1 . .
C C23 1.4739(3) 0.5327(3) -0.2388(3) 0.0211(6) Uani d 1 . .
H H23 1.566465 0.588835 -0.194019 0.034(9) Uiso calc 1 . .
C C24 1.2087(3) 0.4033(3) -0.1390(3) 0.0193(6) Uani d 1 . .
O O1W 0.9387(2) 0.5047(2) -0.3366(3) 0.0396(6) Uani d 1 . .
H H1WA 0.8521(19) 0.483(4) -0.370(4) 0.059 Uiso d 1 . .
H H1WB 0.969(4) 0.590(2) -0.312(4) 0.059 Uiso d 1 . .

loop_
_atom_site_aniso_label
_atom_site_aniso_U_11
_atom_site_aniso_U_22
_atom_site_aniso_U_33
_atom_site_aniso_U_12
_atom_site_aniso_U_13
_atom_site_aniso_U_23
Ni1 0.0171(3) 0.0182(3) 0.0183(3) 0.0030(2) 0.0112(2) 0.0079(2)
Ni2 0.0158(3) 0.0161(3) 0.0184(3) 0.0053(2) 0.0106(2) 0.0079(2)
O1 0.0223(11) 0.0220(10) 0.0215(11) 0.0055(8) 0.0152(9) 0.0086(9)
O2 0.0206(11) 0.0250(11) 0.0283(12) -0.0013(9) 0.0137(10) 0.0024(9)
O3 0.0157(11) 0.0188(9) 0.0242(11) 0.0059(8) 0.0093(9) 0.0094(9)
O4 0.0179(11) 0.0182(9) 0.0207(11) 0.0059(8) 0.0093(9) 0.0088(9)
O5 0.0213(11) 0.0356(12) 0.0254(11) 0.0057(9) 0.0089(10) 0.0201(10)
O6 0.0156(11) 0.0406(13) 0.0269(13) 0.0016(10) 0.0110(10) 0.0024(10)
N1 0.0183(13) 0.0221(12) 0.0204(13) 0.0038(10) 0.0103(11) 0.0103(10)
N2 0.0178(13) 0.0207(12) 0.0214(13) 0.0054(10) 0.0103(11) 0.0111(10)
N3 0.0198(13) 0.0272(12) 0.0234(13) 0.0070(10) 0.0108(11) 0.0183(11)
C1 0.0200(16) 0.0212(14) 0.0218(15) 0.0103(12) 0.0125(13) 0.0125(13)
C2 0.0170(15) 0.0172(13) 0.0210(15) 0.0037(11) 0.0122(13) 0.0086(12)
C3 0.0189(15) 0.0208(13) 0.0200(15) 0.0066(12) 0.0139(13) 0.0095(12)
C4 0.0186(15) 0.0212(14) 0.0249(16) 0.0066(12) 0.0135(13) 0.0072(13)
C5 0.0232(17) 0.0285(15) 0.0283(17) 0.0144(13) 0.0153(14) 0.0176(14)
C6 0.0229(17) 0.0165(14) 0.0337(18) 0.0006(12) 0.0186(15) 0.0047(13)
C7 0.0180(15) 0.0176(13) 0.0326(17) 0.0039(12) 0.0171(14) 0.0092(13)
C8 0.0305(18) 0.0300(15) 0.0277(17) 0.0146(14) 0.0215(15) 0.0197(14)
C9 0.0336(19) 0.0363(17) 0.0376(19) 0.0212(15) 0.0267(16) 0.0280(16)
C10 0.042(2) 0.0187(14) 0.052(2) 0.0130(14) 0.0340(18) 0.0201(15)
C11 0.0170(15) 0.0180(13) 0.0211(15) 0.0065(11) 0.0124(13) 0.0084(12)
C12 0.0187(16) 0.0182(13) 0.0186(15) 0.0047(12) 0.0121(13) 0.0092(12)
C14 0.0224(16) 0.0247(15) 0.0284(17) 0.0039(13) 0.0149(14) 0.0124(13)
C15 0.0186(15) 0.0215(14) 0.0227(15) 0.0047(12) 0.0107(13) 0.0102(12)
C16 0.0178(16) 0.0277(15) 0.0296(17) 0.0075(12) 0.0140(14) 0.0127(14)
C17 0.0182(15) 0.0199(13) 0.0198(15) 0.0029(11) 0.0106(13) 0.0090(12)
C18 0.0223(16) 0.0222(14) 0.0240(16) 0.0052(12) 0.0120(13) 0.0114(13)
C19 0.0223(16) 0.0219(14) 0.0161(15) 0.0045(12) 0.0078(13) 0.0085(12)
C20 0.0141(15) 0.0241(14) 0.0233(16) 0.0028(12) 0.0080(13) 0.0114(13)
C21 0.0195(15) 0.0170(13) 0.0223(15) 0.0084(11) 0.0130(13) 0.0112(12)
C22 0.0180(15) 0.0226(14) 0.0181(15) 0.0039(12) 0.0069(13) 0.0109(12)
C23 0.0179(16) 0.0234(14) 0.0234(16) 0.0032(12) 0.0096(13) 0.0118(13)
C24 0.0199(16) 0.0190(13) 0.0206(15) 0.0055(12) 0.0098(13) 0.0092(12)
O1W 0.0216(12) 0.0367(13) 0.0624(18) 0.0055(11) 0.0071(13) 0.0337(14)

loop_
_atom_type_symbol
_atom_type_description
_atom_type_scat_dispersion_real
_atom_type_scat_dispersion_imag
_atom_type_scat_source
C C 0.0033 0.0016 'International Tables Vol C Tables 4.2.6.8 and 6.1.1.4'
H H 0.0000 0.0000 'International Tables Vol C Tables 4.2.6.8 and 6.1.1.4'
N N 0.0061 0.0033 'International Tables Vol C Tables 4.2.6.8 and 6.1.1.4'
Ni Ni 0.3393 1.1124 'International Tables Vol C Tables 4.2.6.8 and 6.1.1.4'
O O 0.0106 0.0060 'International Tables Vol C Tables 4.2.6.8 and 6.1.1.4'

loop_
_geom_angle_atom_site_label_1
_geom_angle_atom_site_label_2
_geom_angle_atom_site_label_3
_geom_angle_site_symmetry_1
_geom_angle_site_symmetry_3
_geom_angle
_geom_angle_publ_flag
O1 Ni1 O1 2_755 . 180.0 y
O1 Ni1 O6 . 2_755 90.58(8) y
O1 Ni1 O6 . . 89.42(8) y
O1 Ni1 O6 2_755 2_755 89.42(8) y
O1 Ni1 O6 2_755 . 90.58(8) y
O1 Ni1 N1 . . 90.06(8) y
O1 Ni1 N1 . 2_755 89.94(8) y
O1 Ni1 N1 2_755 2_755 90.06(8) y
O1 Ni1 N1 2_755 . 89.94(8) y
O6 Ni1 O6 2_755 . 180.0 y
O6 Ni1 N1 . . 93.49(9) y
O6 Ni1 N1 2_755 . 86.51(9) y
O6 Ni1 N1 2_755 2_755 93.49(9) y
O6 Ni1 N1 . 2_755 86.51(9) y
N1 Ni1 N1 . 2_755 180.0 y
O3 Ni2 O3 2_666 . 180.0 y
O3 Ni2 O4 . 2_666 116.95(7) y
O3 Ni2 O4 . . 63.05(7) y
O3 Ni2 O4 2_666 . 116.95(7) y
O3 Ni2 O4 2_666 2_666 63.05(7) y
O4 Ni2 O4 . 2_666 180.0 y
N2 Ni2 O3 2_765 2_666 92.34(8) y
N2 Ni2 O3 2_765 . 87.67(8) y
N2 Ni2 O3 1_456 . 92.33(8) y
N2 Ni2 O3 1_456 2_666 87.66(8) y
N2 Ni2 O4 1_456 . 94.86(8) y
N2 Ni2 O4 2_765 . 85.14(8) y
N2 Ni2 O4 2_765 2_666 94.86(8) y
N2 Ni2 O4 1_456 2_666 85.14(8) y
N2 Ni2 N2 2_765 1_456 180.0 y
C1 O1 Ni1 . . 133.44(18) ?
C12 O3 Ni2 . . 89.28(15) ?
C12 O4 Ni2 . . 87.83(15) ?
Ni1 O6 H6A . . 143(2) ?
Ni1 O6 H6B . . 101(2) ?
H6A O6 H6B . . 107(3) ?
C14 N1 Ni1 . . 121.94(19) ?
C14 N1 C15 . . 118.1(2) ?
C15 N1 Ni1 . . 119.93(18) ?
C19 N2 Ni2 . 1_654 118.35(19) ?
C19 N2 C23 . . 117.7(2) ?
C23 N2 Ni2 . 1_654 123.49(19) ?
C17 N3 H3 . . 117.7 ?
C24 N3 H3 . . 117.7 ?
C24 N3 C17 . . 124.6(2) ?
O1 C1 C3 . . 116.0(2) ?
O2 C1 O1 . . 124.8(3) ?
O2 C1 C3 . . 119.1(2) ?
H2A C2 H2B . . 108.2 ?
C3 C2 H2A . . 109.7 ?
C3 C2 H2B . . 109.7 ?
C3 C2 C11 . . 109.7(2) ?
C11 C2 H2A . . 109.7 ?
C11 C2 H2B . . 109.7 ?
C1 C3 C2 . . 110.6(2) ?
C1 C3 C5 . . 107.9(2) ?
C2 C3 C5 . . 108.7(2) ?
C4 C3 C1 . . 111.7(2) ?
C4 C3 C2 . . 109.0(2) ?
C4 C3 C5 . . 108.9(2) ?
C3 C4 H4A . . 109.6 ?
C3 C4 H4B . . 109.6 ?
H4A C4 H4B . . 108.1 ?
C6 C4 C3 . . 110.1(2) ?
C6 C4 H4A . . 109.6 ?
C6 C4 H4B . . 109.6 ?
C3 C5 H5A . . 109.7 ?
C3 C5 H5B . . 109.7 ?
H5A C5 H5B . . 108.2 ?
C9 C5 C3 . . 109.9(2) ?
C9 C5 H5A . . 109.7 ?
C9 C5 H5B . . 109.7 ?
C4 C6 H6 . . 109.0 ?
C4 C6 C7 . . 109.8(2) ?
C7 C6 H6 . . 109.0 ?
C10 C6 C4 . . 110.4(2) ?
C10 C6 H6 . . 109.0 ?
C10 C6 C7 . . 109.6(3) ?
C6 C7 H7A . . 109.9 ?
C6 C7 H7B . . 109.9 ?
C6 C7 C11 . . 108.9(2) ?
H7A C7 H7B . . 108.3 ?
C11 C7 H7A . . 109.9 ?
C11 C7 H7B . . 109.9 ?
H8A C8 H8B . . 108.2 ?
C9 C8 H8A . . 109.7 ?
C9 C8 H8B . . 109.7 ?
C9 C8 C11 . . 109.9(2) ?
C11 C8 H8A . . 109.7 ?
C11 C8 H8B . . 109.7 ?
C5 C9 H9 . . 109.5 ?
C8 C9 C5 . . 109.1(2) ?
C8 C9 H9 . . 109.5 ?
C10 C9 C5 . . 109.9(3) ?
C10 C9 C8 . . 109.3(3) ?
C10 C9 H9 . . 109.5 ?
C6 C10 C9 . . 109.3(2) ?
C6 C10 H10A . . 109.8 ?
C6 C10 H10B . . 109.8 ?
C9 C10 H10A . . 109.8 ?
C9 C10 H10B . . 109.8 ?
H10A C10 H10B . . 108.3 ?
C7 C11 C2 . . 109.4(2) ?
C8 C11 C2 . . 108.7(2) ?
C8 C11 C7 . . 109.7(2) ?
C12 C11 C2 . . 108.2(2) ?
C12 C11 C7 . . 110.0(2) ?
C12 C11 C8 . . 110.8(2) ?
O3 C12 Ni2 . . 59.03(13) ?
O3 C12 C11 . . 120.5(2) ?
O4 C12 Ni2 . . 60.60(13) ?
O4 C12 O3 . . 119.1(2) ?
O4 C12 C11 . . 120.4(2) ?
C11 C12 Ni2 . . 170.38(19) ?
N1 C14 H14 . . 118.9 ?
N1 C14 C16 . . 122.2(3) ?
C16 C14 H14 . . 118.9 ?
N1 C15 H15 . . 118.6 ?
N1 C15 C17 . . 122.8(3) ?
C17 C15 H15 . . 118.6 ?
C14 C16 H16 . . 120.2 ?
C18 C16 C14 . . 119.6(3) ?
C18 C16 H16 . . 120.2 ?
C15 C17 N3 . . 121.4(2) ?
C18 C17 N3 . . 119.7(2) ?
C18 C17 C15 . . 118.8(3) ?
C16 C18 H18 . . 120.8 ?
C17 C18 C16 . . 118.5(3) ?
C17 C18 H18 . . 120.8 ?
N2 C19 H19 . . 118.2 ?
N2 C19 C20 . . 123.5(3) ?
C20 C19 H19 . . 118.2 ?
C19 C20 H20 . . 120.5 ?
C19 C20 C21 . . 119.0(3) ?
C21 C20 H20 . . 120.5 ?
C20 C21 C24 . . 122.1(2) ?
C22 C21 C20 . . 118.1(3) ?
C22 C21 C24 . . 119.0(2) ?
C21 C22 H22 . . 120.3 ?
C23 C22 C21 . . 119.4(3) ?
C23 C22 H22 . . 120.3 ?
N2 C23 C22 . . 122.1(3) ?
N2 C23 H23 . . 118.9 ?
C22 C23 H23 . . 118.9 ?
O5 C24 N3 . . 124.6(3) ?
O5 C24 C21 . . 119.4(3) ?
N3 C24 C21 . . 115.8(2) ?
H1WA O1W H1WB . . 109(3) ?

loop_
_geom_bond_atom_site_label_1
_geom_bond_atom_site_label_2
_geom_bond_site_symmetry_2
_geom_bond_distance
_geom_bond_publ_flag
Ni1 O1 2_755 2.0216(19) y
Ni1 O1 . 2.0216(19) y
Ni1 O6 2_755 2.079(2) y
Ni1 O6 . 2.079(2) y
Ni1 N1 . 2.138(2) y
Ni1 N1 2_755 2.138(2) y
Ni2 O3 . 2.0766(18) y
Ni2 O3 2_666 2.0766(18) y
Ni2 O4 . 2.1113(18) y
Ni2 O4 2_666 2.1113(18) y
Ni2 N2 2_765 2.058(2) y
Ni2 N2 1_456 2.058(2) y
O1 C1 . 1.260(3) ?
O2 C1 . 1.258(3) ?
O3 C12 . 1.272(3) ?
O4 C12 . 1.269(3) ?
O5 C24 . 1.224(3) ?
O6 H6A . 0.871(14) ?
O6 H6B . 0.849(18) ?
N1 C14 . 1.337(4) ?
N1 C15 . 1.340(4) ?
N2 C19 . 1.339(4) ?
N2 C23 . 1.344(4) ?
N3 H3 . 0.8800 ?
N3 C17 . 1.410(3) ?
N3 C24 . 1.351(4) ?
C1 C3 . 1.534(4) ?
C2 H2A . 0.9900 ?
C2 H2B . 0.9900 ?
C2 C3 . 1.542(4) ?
C2 C11 . 1.551(4) ?
C3 C4 . 1.530(4) ?
C3 C5 . 1.544(4) ?
C4 H4A . 0.9900 ?
C4 H4B . 0.9900 ?
C4 C6 . 1.526(4) ?
C5 H5A . 0.9900 ?
C5 H5B . 0.9900 ?
C5 C9 . 1.536(4) ?
C6 H6 . 1.0000 ?
C6 C7 . 1.531(4) ?
C6 C10 . 1.519(4) ?
C7 H7A . 0.9900 ?
C7 H7B . 0.9900 ?
C7 C11 . 1.537(4) ?
C8 H8A . 0.9900 ?
C8 H8B . 0.9900 ?
C8 C9 . 1.531(4) ?
C8 C11 . 1.533(4) ?
C9 H9 . 1.0000 ?
C9 C10 . 1.530(5) ?
C10 H10A . 0.9900 ?
C10 H10B . 0.9900 ?
C11 C12 . 1.515(3) ?
C14 H14 . 0.9500 ?
C14 C16 . 1.382(4) ?
C15 H15 . 0.9500 ?
C15 C17 . 1.389(4) ?
C16 H16 . 0.9500 ?
C16 C18 . 1.382(4) ?
C17 C18 . 1.378(4) ?
C18 H18 . 0.9500 ?
C19 H19 . 0.9500 ?
C19 C20 . 1.366(4) ?
C20 H20 . 0.9500 ?
C20 C21 . 1.386(4) ?
C21 C22 . 1.385(4) ?
C21 C24 . 1.500(4) ?
C22 H22 . 0.9500 ?
C22 C23 . 1.384(4) ?
C23 H23 . 0.9500 ?
O1W H1WA . 0.840(18) ?
O1W H1WB . 0.842(18) ?

loop_
_geom_hbond_atom_site_label_D
_geom_hbond_atom_site_label_H
_geom_hbond_atom_site_label_A
_geom_hbond_site_symmetry_A
_geom_hbond_distance_DH
_geom_hbond_distance_HA
_geom_hbond_distance_DA
_geom_hbond_angle_DHA
_geom_hbond_publ_flag
O6 H6A O3 2_655 0.871(14) 2.041(15) 2.886(3) 163(3) yes
O6 H6B O2 2_755 0.849(18) 1.859(19) 2.684(3) 163(3) yes
N3 H3 O1W . 0.88 1.94 2.769(3) 157.0 yes
O1W H1WA O4 1_554 0.840(18) 2.002(19) 2.831(3) 169(4) yes
O1W H1WB O2 2_765 0.842(18) 2.10(2) 2.921(3) 165(4) yes

loop_
_geom_torsion_atom_site_label_1
_geom_torsion_atom_site_label_2
_geom_torsion_atom_site_label_3
_geom_torsion_atom_site_label_4
_geom_torsion_site_symmetry_1
_geom_torsion_site_symmetry_2
_geom_torsion_site_symmetry_3
_geom_torsion_site_symmetry_4
_geom_torsion
_geom_torsion_publ_flag
Ni1 O1 C1 O2 . . . . 9.4(4) ?
Ni1 O1 C1 C3 . . . . -168.59(17) ?
Ni1 N1 C14 C16 . . . . -176.9(2) ?
Ni1 N1 C15 C17 . . . . 175.9(2) ?
Ni2 O3 C12 O4 . . . . 8.7(2) ?
Ni2 O3 C12 C11 . . . . -168.8(2) ?
Ni2 O4 C12 O3 . . . . -8.5(2) ?
Ni2 O4 C12 C11 . . . . 169.0(2) ?
Ni2 N2 C19 C20 1_654 . . . -173.9(2) ?
Ni2 N2 C23 C22 1_654 . . . 174.8(2) ?
O1 C1 C3 C2 . . . . -132.5(2) ?
O1 C1 C3 C4 . . . . -10.9(3) ?
O1 C1 C3 C5 . . . . 108.7(3) ?
O2 C1 C3 C2 . . . . 49.3(3) ?
O2 C1 C3 C4 . . . . 170.9(2) ?
O2 C1 C3 C5 . . . . -69.5(3) ?
N1 C14 C16 C18 . . . . 0.4(4) ?
N1 C15 C17 N3 . . . . -175.0(2) ?
N1 C15 C17 C18 . . . . 1.7(4) ?
N2 C19 C20 C21 . . . . -0.9(4) ?
N3 C17 C18 C16 . . . . 175.9(3) ?
C1 C3 C4 C6 . . . . 177.9(2) ?
C1 C3 C5 C9 . . . . 179.9(2) ?
C2 C3 C4 C6 . . . . -59.6(3) ?
C2 C3 C5 C9 . . . . 59.9(3) ?
C2 C11 C12 O3 . . . . 110.7(3) ?
C2 C11 C12 O4 . . . . -66.8(3) ?
C3 C2 C11 C7 . . . . -59.5(3) ?
C3 C2 C11 C8 . . . . 60.3(3) ?
C3 C2 C11 C12 . . . . -179.3(2) ?
C3 C4 C6 C7 . . . . 61.0(3) ?
C3 C4 C6 C10 . . . . -60.0(3) ?
C3 C5 C9 C8 . . . . -60.5(3) ?
C3 C5 C9 C10 . . . . 59.4(3) ?
C4 C3 C5 C9 . . . . -58.8(3) ?
C4 C6 C7 C11 . . . . -60.8(3) ?
C4 C6 C10 C9 . . . . 59.5(3) ?
C5 C3 C4 C6 . . . . 58.9(3) ?
C5 C9 C10 C6 . . . . -59.2(3) ?
C6 C7 C11 C2 . . . . 59.9(3) ?
C6 C7 C11 C8 . . . . -59.2(3) ?
C6 C7 C11 C12 . . . . 178.7(2) ?
C7 C6 C10 C9 . . . . -61.6(3) ?
C7 C11 C12 O3 . . . . -8.7(3) ?
C7 C11 C12 O4 . . . . 173.8(2) ?
C8 C9 C10 C6 . . . . 60.4(3) ?
C8 C11 C12 O3 . . . . -130.2(3) ?
C8 C11 C12 O4 . . . . 52.3(3) ?
C9 C8 C11 C2 . . . . -60.7(3) ?
C9 C8 C11 C7 . . . . 58.8(3) ?
C9 C8 C11 C12 . . . . -179.5(2) ?
C10 C6 C7 C11 . . . . 60.8(3) ?
C11 C2 C3 C1 . . . . -178.0(2) ?
C11 C2 C3 C4 . . . . 58.8(3) ?
C11 C2 C3 C5 . . . . -59.7(3) ?
C11 C8 C9 C5 . . . . 61.0(3) ?
C11 C8 C9 C10 . . . . -59.2(3) ?
C14 N1 C15 C17 . . . . -1.5(4) ?
C14 C16 C18 C17 . . . . -0.2(4) ?
C15 N1 C14 C16 . . . . 0.4(4) ?
C15 C17 C18 C16 . . . . -0.8(4) ?
C17 N3 C24 O5 . . . . -6.1(4) ?
C17 N3 C24 C21 . . . . 169.4(2) ?
C19 N2 C23 C22 . . . . 2.8(4) ?
C19 C20 C21 C22 . . . . 2.2(4) ?
C19 C20 C21 C24 . . . . -167.4(2) ?
C20 C21 C22 C23 . . . . -1.0(4) ?
C20 C21 C24 O5 . . . . 140.1(3) ?
C20 C21 C24 N3 . . . . -35.7(4) ?
C21 C22 C23 N2 . . . . -1.6(4) ?
C22 C21 C24 O5 . . . . -29.4(4) ?
C22 C21 C24 N3 . . . . 154.9(2) ?
C23 N2 C19 C20 . . . . -1.6(4) ?
C24 N3 C17 C15 . . . . -34.5(4) ?
C24 N3 C17 C18 . . . . 148.9(3) ?
C24 C21 C22 C23 . . . . 168.9(2) ?
